data_7052168
loop_
_publ_author_name
'Gautrot, Julien E.'
'Hodge, Philip'
'Cupertino, Domenico'
'Helliwell, Madeleine'

_publ_section_title
;
 2,6-Diaryl-9,10-anthraquinones as models for electron-accepting
 polymers
;
_journal_issue 9
_journal_name_full 'New Journal of Chemistry'
_journal_page_first 1585
_journal_paper_doi 10.1039/b701257h
_journal_volume 31
_journal_year 2007
_chemical_formula_sum 'C72 H88 O2'
_chemical_formula_weight 985.42
_chemical_name_systematic
;
?
;
_space_group_IT_number 2
_symmetry_cell_setting triclinic
_symmetry_space_group_name_Hall '-P 1'
_symmetry_space_group_name_H-M 'P -1'
_atom_sites_solution_hydrogens geom
_atom_sites_solution_primary direct
_atom_sites_solution_secondary difmap
_audit_creation_method SHELXL-97
_cell_angle_alpha 89.562(13)
_cell_angle_beta 88.762(12)
_cell_angle_gamma 81.196(12)
_cell_formula_units_Z 1
_cell_length_a 8.736(6)
_cell_length_b 8.973(6)
_cell_length_c 18.358(12)
_cell_measurement_reflns_used 1505
_cell_measurement_temperature 100(2)
_cell_measurement_theta_max 23.06
_cell_measurement_theta_min 2.35
_cell_volume 1421.7(17)
_computing_cell_refinement 'Bruker SMART'
_computing_data_collection 'Bruker SMART'
_computing_data_reduction 'Bruker SAINT'
_computing_molecular_graphics 'Bruker SHELXTL'
_computing_publication_material 'Bruker SHELXTL'
_computing_structure_refinement 'SHELXL-97 (Sheldrick, 1997)'
_computing_structure_solution 'SHELXS-97 (Sheldrick, 1990)'
_diffrn_ambient_temperature 100(2)
_diffrn_measured_fraction_theta_full 0.991
_diffrn_measured_fraction_theta_max 0.991
_diffrn_measurement_device_type 'CCD area detector'
_diffrn_measurement_method 'phi and omega scans'
_diffrn_radiation_monochromator graphite
_diffrn_radiation_source 'fine-focus sealed tube'
_diffrn_radiation_type MoK\a
_diffrn_radiation_wavelength 0.71073
_diffrn_reflns_av_R_equivalents 0.0636
_diffrn_reflns_av_sigmaI/netI 0.1072
_diffrn_reflns_limit_h_max 10
_diffrn_reflns_limit_h_min -10
_diffrn_reflns_limit_k_max 10
_diffrn_reflns_limit_k_min -10
_diffrn_reflns_limit_l_max 21
_diffrn_reflns_limit_l_min -21
_diffrn_reflns_number 10213
_diffrn_reflns_theta_full 25.03
_diffrn_reflns_theta_max 25.03
_diffrn_reflns_theta_min 2.22
_exptl_absorpt_coefficient_mu 0.067
_exptl_absorpt_correction_type none
_exptl_crystal_colour yellow
_exptl_crystal_density_diffrn 1.151
_exptl_crystal_density_method 'not measured'
_exptl_crystal_description plate
_exptl_crystal_F_000 536
_exptl_crystal_size_max 0.30
_exptl_crystal_size_mid 0.20
_exptl_crystal_size_min 0.05
_refine_diff_density_max 0.289
_refine_diff_density_min -0.324
_refine_diff_density_rms 0.041
_refine_ls_extinction_method none
_refine_ls_goodness_of_fit_ref 0.879
_refine_ls_hydrogen_treatment constr
_refine_ls_matrix_type full
_refine_ls_number_parameters 333
_refine_ls_number_reflns 4984
_refine_ls_number_restraints 10
_refine_ls_restrained_S_all 0.903
_refine_ls_R_factor_all 0.1054
_refine_ls_R_factor_gt 0.0556
_refine_ls_shift/su_max 0.001
_refine_ls_shift/su_mean 0.000
_refine_ls_structure_factor_coef Fsqd
_refine_ls_weighting_details 'calc w=1/[\s^2^(Fo^2^)+(0.0446P)^2^+0.0000P] where P=(Fo^2^+2Fc^2^)/3'
_refine_ls_weighting_scheme calc
_refine_ls_wR_factor_gt 0.1114
_refine_ls_wR_factor_ref 0.1261
_reflns_number_gt 2815
_reflns_number_total 4984
_reflns_threshold_expression >2sigma(I)
_cod_data_source_file b701257h.txt
_cod_data_source_block s1918m
_cod_depositor_comments
;
The following automatic conversions were performed:
'_symmetry_cell_setting' value 'Triclinic' changed to 'triclinic'
according to '/home/saulius/struct/CIF-dictionaries/cif_core.dic'
dictionary named 'cif_core.dic' version 2.4.1 from 2010-06-29.

Automatic conversion script
Id: cif_fix_enum 1527 2010-12-29 10:47:43Z saulius 
;
_cod_original_sg_symbol_H-M P-1
_cod_database_code 7052168

loop_
_symmetry_equiv_pos_as_xyz
'x, y, z'
'-x, -y, -z'

loop_
_atom_site_label
_atom_site_type_symbol
_atom_site_fract_x
_atom_site_fract_y
_atom_site_fract_z
_atom_site_U_iso_or_equiv
_atom_site_adp_type
_atom_site_occupancy
_atom_site_symmetry_multiplicity
_atom_site_calc_flag
_atom_site_refinement_flags
_atom_site_disorder_assembly
_atom_site_disorder_group
O1 O -0.12876(18) 0.61570(18) 1.12580(9) 0.0301(4) Uani 1 1 d . . .
C1 C -0.1412(3) 0.4499(3) 1.02716(13) 0.0234(6) Uani 1 1 d . . .
C2 C -0.0701(3) 0.5623(3) 1.06875(14) 0.0233(6) Uani 1 1 d . . .
C3 C 0.0748(3) 0.6076(3) 1.03850(13) 0.0224(6) Uani 1 1 d . . .
C4 C 0.1460(3) 0.7119(3) 1.07630(13) 0.0241(6) Uani 1 1 d . . .
H4 H 0.1027 0.7516 1.1200 0.029 Uiso 1 1 calc R . .
C5 C 0.2802(3) 0.7560(3) 1.04899(13) 0.0252(6) Uani 1 1 d . . .
H5 H 0.3258 0.8260 1.0747 0.030 Uiso 1 1 calc R . .
C6 C 0.3500(3) 0.6986(3) 0.98370(13) 0.0230(6) Uani 1 1 d . . .
C7 C 0.2779(3) 0.5946(3) 0.94651(13) 0.0250(6) Uani 1 1 d . . .
H7 H 0.3221 0.5541 0.9031 0.030 Uiso 1 1 calc R . .
C8 C 0.4950(3) 0.7472(2) 0.95554(13) 0.0233(6) Uani 1 1 d . . .
C9 C 0.6027(3) 0.7889(3) 1.00375(14) 0.0262(6) Uani 1 1 d . . .
H9 H 0.5822 0.7862 1.0536 0.031 Uiso 1 1 calc R . .
C10 C 0.7387(3) 0.8341(3) 0.97884(14) 0.0259(6) Uani 1 1 d . . .
H10 H 0.8093 0.8610 1.0116 0.031 Uiso 1 1 calc R . .
C11 C 0.7689(3) 0.8391(3) 0.90489(14) 0.0251(6) Uani 1 1 d . . .
C12 C 0.9003(3) 0.8822(3) 0.86322(14) 0.0268(6) Uani 1 1 d . . .
C13 C 1.0378(3) 0.9251(3) 0.88639(15) 0.0305(7) Uani 1 1 d . . .
H13 H 1.0587 0.9282 0.9358 0.037 Uiso 1 1 calc R . .
C14 C 1.1430(3) 0.9630(3) 0.83451(16) 0.0357(7) Uani 1 1 d . . .
H14 H 1.2347 0.9931 0.8494 0.043 Uiso 1 1 calc R . .
C15 C 1.1138(3) 0.9569(3) 0.76137(16) 0.0389(7) Uani 1 1 d . . .
H15 H 1.1858 0.9828 0.7274 0.047 Uiso 1 1 calc R . .
C16 C 0.9778(3) 0.9123(3) 0.73782(15) 0.0347(7) Uani 1 1 d . . .
H16 H 0.9587 0.9073 0.6883 0.042 Uiso 1 1 calc R . .
C17 C 0.8710(3) 0.8754(3) 0.78924(14) 0.0275(6) Uani 1 1 d . . .
C18 C 0.7162(3) 0.8212(3) 0.77717(14) 0.0268(6) Uani 1 1 d . . .
C19 C 0.6618(3) 0.8005(3) 0.85546(13) 0.0259(6) Uani 1 1 d . . .
C20 C 0.5264(3) 0.7545(3) 0.88089(13) 0.0251(6) Uani 1 1 d . . .
H20 H 0.4557 0.7282 0.8480 0.030 Uiso 1 1 calc R . .
C21 C 0.6023(3) 0.9410(3) 0.73666(14) 0.0303(6) Uani 1 1 d . . .
H21A H 0.6445 0.9543 0.6881 0.036 Uiso 1 1 calc R . .
H21B H 0.5055 0.9022 0.7312 0.036 Uiso 1 1 calc R . .
C22 C 0.5673(3) 1.0946(3) 0.77272(14) 0.0300(6) Uani 1 1 d . . .
H22A H 0.6645 1.1290 0.7832 0.036 Uiso 1 1 calc R . .
H22B H 0.5135 1.0839 0.8188 0.036 Uiso 1 1 calc R . .
C23 C 0.4698(3) 1.2138(3) 0.72706(15) 0.0348(7) Uani 1 1 d . . .
H23A H 0.5217 1.2225 0.6803 0.042 Uiso 1 1 calc R . .
H23B H 0.3708 1.1817 0.7181 0.042 Uiso 1 1 calc R . .
C24 C 0.4419(3) 1.3673(3) 0.76348(14) 0.0346(7) Uani 1 1 d . . .
H24A H 0.5414 1.3998 0.7706 0.041 Uiso 1 1 calc R . .
H24B H 0.3954 1.3561 0.8113 0.041 Uiso 1 1 calc R . .
C25 C 0.3386(3) 1.4912(3) 0.72216(14) 0.0392(7) Uani 1 1 d . . .
H25A H 0.2338 1.4678 0.7225 0.047 Uiso 1 1 calc R . .
H25B H 0.3363 1.5859 0.7476 0.047 Uiso 1 1 calc R . .
C26 C 0.3906(3) 1.5108(3) 0.64463(15) 0.0407(7) Uani 1 1 d . . .
H26A H 0.3698 1.4256 0.6163 0.049 Uiso 1 1 calc R . .
H26B H 0.5017 1.5108 0.6432 0.049 Uiso 1 1 calc R . .
C27 C 0.3094(4) 1.6580(3) 0.60930(16) 0.0525(9) Uani 1 1 d . . .
H27A H 0.1981 1.6616 0.6138 0.063 Uiso 1 1 calc R . .
H27B H 0.3366 1.7436 0.6353 0.063 Uiso 1 1 calc R . .
C28 C 0.3547(4) 1.6702(4) 0.52905(18) 0.0750(11) Uani 1 1 d . . .
H28A H 0.4644 1.6704 0.5245 0.112 Uiso 1 1 calc R . .
H28B H 0.3006 1.7621 0.5091 0.112 Uiso 1 1 calc R . .
H28C H 0.3277 1.5858 0.5031 0.112 Uiso 1 1 calc R . .
C29 C 0.7382(3) 0.6731(3) 0.73370(13) 0.0301(6) Uani 1 1 d . . .
H29A H 0.6386 0.6388 0.7304 0.036 Uiso 1 1 calc R . .
H29B H 0.7727 0.6936 0.6846 0.036 Uiso 1 1 calc R . .
C30 C 0.8529(3) 0.5469(3) 0.76575(14) 0.0339(7) Uani 1 1 d . . .
H30A H 0.8157 0.5233 0.8140 0.041 Uiso 1 1 calc R . .
H30B H 0.9510 0.5831 0.7713 0.041 Uiso 1 1 calc R . .
C31 C 0.8816(3) 0.4013(3) 0.72120(15) 0.0392(7) Uani 1 1 d . B .
H31A H 0.9571 0.3290 0.7460 0.047 Uiso 1 1 calc R . .
H31B H 0.7858 0.3593 0.7198 0.047 Uiso 1 1 calc R . .
C32 C 0.9389(3) 0.4200(3) 0.64384(15) 0.0417(8) Uani 1 1 d . . .
H32A H 0.8526 0.4656 0.6148 0.050 Uiso 1 1 calc R A 1
H32B H 1.0147 0.4885 0.6438 0.050 Uiso 1 1 calc R A 1
C33 C 1.0116(4) 0.2734(4) 0.60862(19) 0.0707(11) Uani 0.50 1 d PD B 1
H33A H 0.9374 0.2033 0.6076 0.085 Uiso 0.50 1 calc PR B 1
H33B H 1.1007 0.2275 0.6358 0.085 Uiso 0.50 1 calc PR B 1
C34 C 1.0660(9) 0.3150(8) 0.5233(4) 0.058(2) Uiso 0.50 1 d PD B 1
H34A H 0.9762 0.3632 0.4972 0.070 Uiso 0.50 1 calc PR B 1
H34B H 1.1398 0.3853 0.5252 0.070 Uiso 0.50 1 calc PR B 1
C35 C 1.1399(8) 0.1723(8) 0.4823(4) 0.069(2) Uiso 0.50 1 d PD B 1
H35A H 1.1660 0.1985 0.4326 0.082 Uiso 0.50 1 calc PR B 1
H35B H 1.0667 0.1014 0.4805 0.082 Uiso 0.50 1 calc PR B 1
C36 C 1.2982(9) 0.0939(9) 0.5241(4) 0.083(3) Uiso 0.50 1 d PD B 1
H36D H 1.3432 0.0042 0.4987 0.125 Uiso 0.50 1 calc PR B 1
H36E H 1.2719 0.0684 0.5732 0.125 Uiso 0.50 1 calc PR B 1
H36F H 1.3713 0.1636 0.5247 0.125 Uiso 0.50 1 calc PR B 1
C33B C 1.0116(4) 0.2734(4) 0.60862(19) 0.0707(11) Uani 0.50 1 d PD B 2
H33C H 1.0834 0.2227 0.6437 0.085 Uiso 0.50 1 calc PR B 2
H33D H 0.9291 0.2128 0.6050 0.085 Uiso 0.50 1 calc PR B 2
C34B C 1.0881(9) 0.2614(9) 0.5433(4) 0.067(2) Uiso 0.50 1 d PD B 2
H34C H 1.1531 0.3398 0.5406 0.081 Uiso 0.50 1 calc PR B 2
H34D H 1.0119 0.2825 0.5055 0.081 Uiso 0.50 1 calc PR B 2
C35B C 1.1909(11) 0.1097(10) 0.5250(5) 0.091(3) Uiso 0.50 1 d PD B 2
H35C H 1.2712 0.0902 0.5610 0.109 Uiso 0.50 1 calc PR B 2
H35D H 1.1278 0.0299 0.5291 0.109 Uiso 0.50 1 calc PR B 2
C36B C 1.2585(10) 0.1038(10) 0.4582(4) 0.101(3) Uiso 0.50 1 d PD B 2
H36A H 1.3205 0.0068 0.4513 0.151 Uiso 0.50 1 calc PR B 2
H36B H 1.3231 0.1810 0.4538 0.151 Uiso 0.50 1 calc PR B 2
H36C H 1.1801 0.1194 0.4219 0.151 Uiso 0.50 1 calc PR B 2

loop_
_atom_site_aniso_label
_atom_site_aniso_U_11
_atom_site_aniso_U_22
_atom_site_aniso_U_33
_atom_site_aniso_U_23
_atom_site_aniso_U_13
_atom_site_aniso_U_12
O1 0.0255(10) 0.0315(10) 0.0352(11) -0.0039(9) 0.0021(9) -0.0105(8)
C1 0.0202(13) 0.0175(13) 0.0331(16) 0.0020(11) -0.0033(12) -0.0047(11)
C2 0.0209(14) 0.0181(14) 0.0302(16) 0.0011(12) -0.0014(12) -0.0004(11)
C3 0.0188(13) 0.0183(13) 0.0299(15) 0.0050(11) -0.0044(12) -0.0020(11)
C4 0.0229(14) 0.0215(14) 0.0278(15) 0.0004(11) 0.0001(12) -0.0032(11)
C5 0.0249(14) 0.0172(13) 0.0347(16) -0.0001(12) -0.0045(12) -0.0061(11)
C6 0.0204(14) 0.0165(13) 0.0320(15) 0.0052(11) -0.0044(12) -0.0022(11)
C7 0.0235(14) 0.0201(14) 0.0312(15) 0.0011(12) 0.0006(12) -0.0031(11)
C8 0.0194(14) 0.0156(13) 0.0345(16) 0.0000(11) 0.0020(12) -0.0021(11)
C9 0.0245(15) 0.0196(14) 0.0335(16) 0.0016(12) -0.0009(12) -0.0002(11)
C10 0.0182(14) 0.0184(14) 0.0417(17) 0.0004(12) -0.0066(12) -0.0040(11)
C11 0.0174(13) 0.0176(14) 0.0403(17) 0.0026(12) -0.0011(12) -0.0027(11)
C12 0.0183(14) 0.0162(14) 0.0452(18) 0.0018(12) -0.0033(12) -0.0003(11)
C13 0.0223(14) 0.0221(15) 0.0468(18) 0.0012(13) -0.0021(13) -0.0030(12)
C14 0.0190(14) 0.0270(16) 0.061(2) -0.0028(15) 0.0016(14) -0.0046(12)
C15 0.0274(16) 0.0315(16) 0.058(2) 0.0025(15) 0.0122(15) -0.0078(13)
C16 0.0289(16) 0.0335(16) 0.0422(17) 0.0028(13) 0.0030(14) -0.0073(13)
C17 0.0202(14) 0.0193(14) 0.0433(17) 0.0024(12) 0.0020(13) -0.0048(11)
C18 0.0222(14) 0.0246(14) 0.0348(16) 0.0022(12) 0.0009(12) -0.0073(12)
C19 0.0226(14) 0.0186(14) 0.0364(16) 0.0000(12) 0.0009(12) -0.0031(11)
C20 0.0184(14) 0.0212(14) 0.0364(16) 0.0011(12) -0.0042(12) -0.0051(11)
C21 0.0252(14) 0.0281(15) 0.0386(17) 0.0010(13) -0.0011(12) -0.0073(12)
C22 0.0248(15) 0.0295(15) 0.0367(16) 0.0003(13) -0.0001(12) -0.0075(12)
C23 0.0283(15) 0.0288(15) 0.0479(18) 0.0026(14) -0.0055(13) -0.0059(12)
C24 0.0258(15) 0.0288(16) 0.0482(18) 0.0027(14) 0.0027(13) -0.0015(12)
C25 0.0281(16) 0.0430(18) 0.0460(19) -0.0056(15) -0.0023(14) -0.0036(14)
C26 0.0355(17) 0.0358(17) 0.051(2) -0.0045(15) -0.0067(15) -0.0050(14)
C27 0.056(2) 0.0410(19) 0.060(2) 0.0060(16) -0.0001(17) -0.0054(16)
C28 0.090(3) 0.055(2) 0.076(3) 0.022(2) 0.009(2) 0.001(2)
C29 0.0276(15) 0.0268(15) 0.0365(16) 0.0027(12) 0.0030(12) -0.0063(12)
C30 0.0322(16) 0.0288(15) 0.0406(17) 0.0050(13) 0.0010(13) -0.0046(13)
C31 0.0332(16) 0.0310(16) 0.0523(19) 0.0020(14) 0.0021(14) -0.0022(13)
C32 0.0331(17) 0.0408(18) 0.051(2) -0.0054(15) 0.0015(14) -0.0056(14)
C33 0.065(2) 0.058(2) 0.089(3) -0.024(2) 0.019(2) -0.0111(19)
C33B 0.065(2) 0.058(2) 0.089(3) -0.024(2) 0.019(2) -0.0111(19)

loop_
_atom_type_symbol
_atom_type_description
_atom_type_scat_dispersion_real
_atom_type_scat_dispersion_imag
_atom_type_scat_source
C C 0.0033 0.0016 'International Tables Vol C Tables 4.2.6.8 and 6.1.1.4'
H H 0.0000 0.0000 'International Tables Vol C Tables 4.2.6.8 and 6.1.1.4'
O O 0.0106 0.0060 'International Tables Vol C Tables 4.2.6.8 and 6.1.1.4'

loop_
_geom_angle_atom_site_label_1
_geom_angle_atom_site_label_2
_geom_angle_atom_site_label_3
_geom_angle
_geom_angle_site_symmetry_1
_geom_angle_site_symmetry_3
_geom_angle_publ_flag
C7 C1 C3 120.1(2) 2_567 2_567 ?
C7 C1 C2 119.2(2) 2_567 . ?
C3 C1 C2 120.7(2) 2_567 . ?
O1 C2 C3 121.1(2) . . ?
O1 C2 C1 121.3(2) . . ?
C3 C2 C1 117.5(2) . . ?
C1 C3 C4 119.0(2) 2_567 . ?
C1 C3 C2 121.8(2) 2_567 . ?
C4 C3 C2 119.3(2) . . ?
C5 C4 C3 120.2(2) . . ?
C5 C4 H4 119.9 . . ?
C3 C4 H4 119.9 . . ?
C4 C5 C6 121.9(2) . . ?
C4 C5 H5 119.0 . . ?
C6 C5 H5 119.0 . . ?
C7 C6 C5 117.4(2) . . ?
C7 C6 C8 121.7(2) . . ?
C5 C6 C8 121.0(2) . . ?
C1 C7 C6 121.5(2) 2_567 . ?
C1 C7 H7 119.2 2_567 . ?
C6 C7 H7 119.2 . . ?
C20 C8 C9 118.5(2) . . ?
C20 C8 C6 121.2(2) . . ?
C9 C8 C6 120.3(2) . . ?
C10 C9 C8 121.4(2) . . ?
C10 C9 H9 119.3 . . ?
C8 C9 H9 119.3 . . ?
C11 C10 C9 119.4(2) . . ?
C11 C10 H10 120.3 . . ?
C9 C10 H10 120.3 . . ?
C10 C11 C19 120.3(2) . . ?
C10 C11 C12 131.5(2) . . ?
C19 C11 C12 108.1(2) . . ?
C17 C12 C13 120.3(2) . . ?
C17 C12 C11 109.0(2) . . ?
C13 C12 C11 130.7(2) . . ?
C14 C13 C12 118.8(3) . . ?
C14 C13 H13 120.6 . . ?
C12 C13 H13 120.6 . . ?
C15 C14 C13 120.9(3) . . ?
C15 C14 H14 119.5 . . ?
C13 C14 H14 119.5 . . ?
C14 C15 C16 120.6(3) . . ?
C14 C15 H15 119.7 . . ?
C16 C15 H15 119.7 . . ?
C17 C16 C15 119.0(3) . . ?
C17 C16 H16 120.5 . . ?
C15 C16 H16 120.5 . . ?
C16 C17 C12 120.4(2) . . ?
C16 C17 C18 128.8(2) . . ?
C12 C17 C18 110.8(2) . . ?
C19 C18 C17 101.0(2) . . ?
C19 C18 C29 112.5(2) . . ?
C17 C18 C29 111.2(2) . . ?
C19 C18 C21 111.3(2) . . ?
C17 C18 C21 111.5(2) . . ?
C29 C18 C21 109.1(2) . . ?
C20 C19 C11 119.9(2) . . ?
C20 C19 C18 129.1(2) . . ?
C11 C19 C18 111.1(2) . . ?
C19 C20 C8 120.5(2) . . ?
C19 C20 H20 119.8 . . ?
C8 C20 H20 119.8 . . ?
C22 C21 C18 115.8(2) . . ?
C22 C21 H21A 108.3 . . ?
C18 C21 H21A 108.3 . . ?
C22 C21 H21B 108.3 . . ?
C18 C21 H21B 108.3 . . ?
H21A C21 H21B 107.4 . . ?
C21 C22 C23 114.0(2) . . ?
C21 C22 H22A 108.7 . . ?
C23 C22 H22A 108.7 . . ?
C21 C22 H22B 108.7 . . ?
C23 C22 H22B 108.7 . . ?
H22A C22 H22B 107.6 . . ?
C24 C23 C22 112.7(2) . . ?
C24 C23 H23A 109.1 . . ?
C22 C23 H23A 109.1 . . ?
C24 C23 H23B 109.1 . . ?
C22 C23 H23B 109.1 . . ?
H23A C23 H23B 107.8 . . ?
C23 C24 C25 115.5(2) . . ?
C23 C24 H24A 108.4 . . ?
C25 C24 H24A 108.4 . . ?
C23 C24 H24B 108.4 . . ?
C25 C24 H24B 108.4 . . ?
H24A C24 H24B 107.5 . . ?
C26 C25 C24 113.8(2) . . ?
C26 C25 H25A 108.8 . . ?
C24 C25 H25A 108.8 . . ?
C26 C25 H25B 108.8 . . ?
C24 C25 H25B 108.8 . . ?
H25A C25 H25B 107.7 . . ?
C25 C26 C27 113.0(2) . . ?
C25 C26 H26A 109.0 . . ?
C27 C26 H26A 109.0 . . ?
C25 C26 H26B 109.0 . . ?
C27 C26 H26B 109.0 . . ?
H26A C26 H26B 107.8 . . ?
C28 C27 C26 112.2(2) . . ?
C28 C27 H27A 109.2 . . ?
C26 C27 H27A 109.2 . . ?
C28 C27 H27B 109.2 . . ?
C26 C27 H27B 109.2 . . ?
H27A C27 H27B 107.9 . . ?
C27 C28 H28A 109.5 . . ?
C27 C28 H28B 109.5 . . ?
H28A C28 H28B 109.5 . . ?
C27 C28 H28C 109.5 . . ?
H28A C28 H28C 109.5 . . ?
H28B C28 H28C 109.5 . . ?
C30 C29 C18 114.8(2) . . ?
C30 C29 H29A 108.6 . . ?
C18 C29 H29A 108.6 . . ?
C30 C29 H29B 108.6 . . ?
C18 C29 H29B 108.6 . . ?
H29A C29 H29B 107.6 . . ?
C29 C30 C31 115.3(2) . . ?
C29 C30 H30A 108.4 . . ?
C31 C30 H30A 108.4 . . ?
C29 C30 H30B 108.4 . . ?
C31 C30 H30B 108.4 . . ?
H30A C30 H30B 107.5 . . ?
C32 C31 C30 114.8(2) . . ?
C32 C31 H31A 108.6 . . ?
C30 C31 H31A 108.6 . . ?
C32 C31 H31B 108.6 . . ?
C30 C31 H31B 108.6 . . ?
H31A C31 H31B 107.5 . . ?
C33 C32 C31 113.6(3) . . ?
C33 C32 H32A 108.8 . . ?
C31 C32 H32A 108.8 . . ?
C33 C32 H32B 108.8 . . ?
C31 C32 H32B 108.8 . . ?
H32A C32 H32B 107.7 . . ?
C32 C33 C34 107.1(3) . . ?
C32 C33 H33A 110.3 . . ?
C34 C33 H33A 110.3 . . ?
C32 C33 H33B 110.3 . . ?
C34 C33 H33B 110.3 . . ?
H33A C33 H33B 108.5 . . ?
C35 C34 C33 111.2(5) . . ?
C35 C34 H34A 109.4 . . ?
C33 C34 H34A 109.4 . . ?
C35 C34 H34B 109.4 . . ?
C33 C34 H34B 109.4 . . ?
H34A C34 H34B 108.0 . . ?
C34 C35 C36 109.7(6) . . ?
C34 C35 H35A 109.7 . . ?
C36 C35 H35A 109.7 . . ?
C34 C35 H35B 109.7 . . ?
C36 C35 H35B 109.7 . . ?
H35A C35 H35B 108.2 . . ?
C35 C36 H36D 109.5 . . ?
C35 C36 H36E 109.5 . . ?
H36D C36 H36E 109.5 . . ?
C35 C36 H36F 109.5 . . ?
H36D C36 H36F 109.5 . . ?
H36E C36 H36F 109.5 . . ?
C35B C34B H34C 107.8 . . ?
C35B C34B H34D 107.8 . . ?
H34C C34B H34D 107.2 . . ?
C36B C35B C34B 114.7(8) . . ?
C36B C35B H35C 108.6 . . ?
C34B C35B H35C 108.6 . . ?
C36B C35B H35D 108.6 . . ?
C34B C35B H35D 108.6 . . ?
H35C C35B H35D 107.6 . . ?
C35B C36B H36A 109.5 . . ?
C35B C36B H36B 109.5 . . ?
H36A C36B H36B 109.5 . . ?
C35B C36B H36C 109.5 . . ?
H36A C36B H36C 109.5 . . ?
H36B C36B H36C 109.5 . . ?

loop_
_geom_bond_atom_site_label_1
_geom_bond_atom_site_label_2
_geom_bond_distance
_geom_bond_site_symmetry_2
_geom_bond_publ_flag
O1 C2 1.224(3) . ?
C1 C7 1.392(3) 2_567 ?
C1 C3 1.394(3) 2_567 ?
C1 C2 1.487(3) . ?
C2 C3 1.483(3) . ?
C3 C1 1.394(3) 2_567 ?
C3 C4 1.397(3) . ?
C4 C5 1.377(3) . ?
C4 H4 0.9300 . ?
C5 C6 1.398(3) . ?
C5 H5 0.9300 . ?
C6 C7 1.393(3) . ?
C6 C8 1.483(3) . ?
C7 C1 1.392(3) 2_567 ?
C7 H7 0.9300 . ?
C8 C20 1.395(3) . ?
C8 C9 1.399(3) . ?
C9 C10 1.381(3) . ?
C9 H9 0.9300 . ?
C10 C11 1.379(3) . ?
C10 H10 0.9300 . ?
C11 C19 1.400(3) . ?
C11 C12 1.465(3) . ?
C12 C17 1.391(3) . ?
C12 C13 1.392(3) . ?
C13 C14 1.386(3) . ?
C13 H13 0.9300 . ?
C14 C15 1.375(4) . ?
C14 H14 0.9300 . ?
C15 C16 1.389(3) . ?
C15 H15 0.9300 . ?
C16 C17 1.387(3) . ?
C16 H16 0.9300 . ?
C17 C18 1.527(3) . ?
C18 C19 1.523(3) . ?
C18 C29 1.540(3) . ?
C18 C21 1.546(3) . ?
C19 C20 1.382(3) . ?
C20 H20 0.9300 . ?
C21 C22 1.519(3) . ?
C21 H21A 0.9700 . ?
C21 H21B 0.9700 . ?
C22 C23 1.520(3) . ?
C22 H22A 0.9700 . ?
C22 H22B 0.9700 . ?
C23 C24 1.519(3) . ?
C23 H23A 0.9700 . ?
C23 H23B 0.9700 . ?
C24 C25 1.529(3) . ?
C24 H24A 0.9700 . ?
C24 H24B 0.9700 . ?
C25 C26 1.502(4) . ?
C25 H25A 0.9700 . ?
C25 H25B 0.9700 . ?
C26 C27 1.546(4) . ?
C26 H26A 0.9700 . ?
C26 H26B 0.9700 . ?
C27 C28 1.525(4) . ?
C27 H27A 0.9700 . ?
C27 H27B 0.9700 . ?
C28 H28A 0.9600 . ?
C28 H28B 0.9600 . ?
C28 H28C 0.9600 . ?
C29 C30 1.517(3) . ?
C29 H29A 0.9700 . ?
C29 H29B 0.9700 . ?
C30 C31 1.532(3) . ?
C30 H30A 0.9700 . ?
C30 H30B 0.9700 . ?
C31 C32 1.512(4) . ?
C31 H31A 0.9700 . ?
C31 H31B 0.9700 . ?
C32 C33 1.514(4) . ?
C32 H32A 0.9700 . ?
C32 H32B 0.9700 . ?
C33 C34 1.683(7) . ?
C33 H33A 0.9700 . ?
C33 H33B 0.9700 . ?
C34 C35 1.537(9) . ?
C34 H34A 0.9700 . ?
C34 H34B 0.9700 . ?
C35 C36 1.654(9) . ?
C35 H35A 0.9700 . ?
C35 H35B 0.9700 . ?
C36 H36D 0.9600 . ?
C36 H36E 0.9600 . ?
C36 H36F 0.9600 . ?
C34B C35B 1.546(9) . ?
C34B H34C 0.9700 . ?
C34B H34D 0.9700 . ?
C35B C36B 1.347(9) . ?
C35B H35C 0.9700 . ?
C35B H35D 0.9700 . ?
C36B H36A 0.9600 . ?
C36B H36B 0.9600 . ?
C36B H36C 0.9600 . ?

loop_
_geom_torsion_atom_site_label_1
_geom_torsion_atom_site_label_2
_geom_torsion_atom_site_label_3
_geom_torsion_atom_site_label_4
_geom_torsion
_geom_torsion_site_symmetry_1
_geom_torsion_site_symmetry_2
_geom_torsion_site_symmetry_3
_geom_torsion_site_symmetry_4
_geom_torsion_publ_flag
C7 C1 C2 O1 0.4(3) 2_567 . . . ?
C3 C1 C2 O1 178.7(2) 2_567 . . . ?
C7 C1 C2 C3 -179.5(2) 2_567 . . . ?
C3 C1 C2 C3 -1.3(4) 2_567 . . . ?
O1 C2 C3 C1 -178.7(2) . . . 2_567 ?
C1 C2 C3 C1 1.3(4) . . . 2_567 ?
O1 C2 C3 C4 0.7(3) . . . . ?
C1 C2 C3 C4 -179.4(2) . . . . ?
C1 C3 C4 C5 -0.4(3) 2_567 . . . ?
C2 C3 C4 C5 -179.7(2) . . . . ?
C3 C4 C5 C6 -0.4(4) . . . . ?
C4 C5 C6 C7 0.4(3) . . . . ?
C4 C5 C6 C8 -179.7(2) . . . . ?
C5 C6 C7 C1 0.4(3) . . . 2_567 ?
C8 C6 C7 C1 -179.5(2) . . . 2_567 ?
C7 C6 C8 C20 31.4(3) . . . . ?
C5 C6 C8 C20 -148.5(2) . . . . ?
C7 C6 C8 C9 -149.5(2) . . . . ?
C5 C6 C8 C9 30.5(3) . . . . ?
C20 C8 C9 C10 -1.1(3) . . . . ?
C6 C8 C9 C10 179.8(2) . . . . ?
C8 C9 C10 C11 0.4(4) . . . . ?
C9 C10 C11 C19 0.8(3) . . . . ?
C9 C10 C11 C12 179.7(2) . . . . ?
C10 C11 C12 C17 -176.8(2) . . . . ?
C19 C11 C12 C17 2.2(3) . . . . ?
C10 C11 C12 C13 3.2(4) . . . . ?
C19 C11 C12 C13 -177.8(2) . . . . ?
C17 C12 C13 C14 1.0(4) . . . . ?
C11 C12 C13 C14 -179.0(2) . . . . ?
C12 C13 C14 C15 -0.8(4) . . . . ?
C13 C14 C15 C16 0.0(4) . . . . ?
C14 C15 C16 C17 0.6(4) . . . . ?
C15 C16 C17 C12 -0.4(4) . . . . ?
C15 C16 C17 C18 -178.8(2) . . . . ?
C13 C12 C17 C16 -0.5(4) . . . . ?
C11 C12 C17 C16 179.5(2) . . . . ?
C13 C12 C17 C18 178.2(2) . . . . ?
C11 C12 C17 C18 -1.8(3) . . . . ?
C16 C17 C18 C19 179.3(2) . . . . ?
C12 C17 C18 C19 0.7(3) . . . . ?
C16 C17 C18 C29 59.6(3) . . . . ?
C12 C17 C18 C29 -118.9(2) . . . . ?
C16 C17 C18 C21 -62.4(3) . . . . ?
C12 C17 C18 C21 119.1(2) . . . . ?
C10 C11 C19 C20 -1.2(3) . . . . ?
C12 C11 C19 C20 179.7(2) . . . . ?
C10 C11 C19 C18 177.4(2) . . . . ?
C12 C11 C19 C18 -1.7(3) . . . . ?
C17 C18 C19 C20 179.1(2) . . . . ?
C29 C18 C19 C20 -62.2(3) . . . . ?
C21 C18 C19 C20 60.6(3) . . . . ?
C17 C18 C19 C11 0.7(3) . . . . ?
C29 C18 C19 C11 119.3(2) . . . . ?
C21 C18 C19 C11 -117.8(2) . . . . ?
C11 C19 C20 C8 0.5(3) . . . . ?
C18 C19 C20 C8 -177.8(2) . . . . ?
C9 C8 C20 C19 0.7(3) . . . . ?
C6 C8 C20 C19 179.8(2) . . . . ?
C19 C18 C21 C22 55.0(3) . . . . ?
C17 C18 C21 C22 -57.0(3) . . . . ?
C29 C18 C21 C22 179.8(2) . . . . ?
C18 C21 C22 C23 173.4(2) . . . . ?
C21 C22 C23 C24 -177.9(2) . . . . ?
C22 C23 C24 C25 -177.4(2) . . . . ?
C23 C24 C25 C26 -53.2(3) . . . . ?
C24 C25 C26 C27 -166.8(2) . . . . ?
C25 C26 C27 C28 -175.8(3) . . . . ?
C19 C18 C29 C30 -58.3(3) . . . . ?
C17 C18 C29 C30 54.2(3) . . . . ?
C21 C18 C29 C30 177.6(2) . . . . ?
C18 C29 C30 C31 -177.3(2) . . . . ?
C29 C30 C31 C32 57.6(3) . . . . ?
C30 C31 C32 C33 162.6(2) . . . . ?
C31 C32 C33 C34 179.3(3) . . . . ?
C32 C33 C34 C35 -179.3(5) . . . . ?
C33 C34 C35 C36 -61.9(7) . . . . ?
